data_4113641
loop_
_publ_author_name
'Andrew G. Leach'
'Renxiao Wang'
'G. Erich Wohlhieter'
'Saeed I. Khan'
'Michael E. Jung'
'K. N. Houk'

_publ_section_title
;
 Theoretical Elucidation of Kinetic and Thermodynamic Control of Radical
 Addition Regioselectivity
;
_journal_name_full 'Journal of the American Chemical Society'
_journal_page_first 4271
_journal_page_last 4278
_journal_paper_doi 10.1021/ja029342q
_journal_volume 125
_journal_year 2003
_chemical_formula_sum 'C21 H21 N4 O4'
_chemical_formula_weight 393.42
_chemical_name_systematic
; 

 ? 

;
_space_group_IT_number 2
_symmetry_cell_setting triclinic
_symmetry_space_group_name_Hall '-P 1'
_symmetry_space_group_name_H-M 'P -1'
_atom_sites_solution_hydrogens geom
_atom_sites_solution_primary direct
_atom_sites_solution_secondary difmap
_audit_creation_method SHELXL-97
_cell_angle_alpha 93.988(7)
_cell_angle_beta 104.824(6)
_cell_angle_gamma 93.071(6)
_cell_formula_units_Z 2
_cell_length_a 7.017(2)
_cell_length_b 10.987(4)
_cell_length_c 12.948(4)
_cell_measurement_reflns_used 1024
_cell_measurement_temperature 100(2)
_cell_measurement_theta_max 27.59
_cell_measurement_theta_min 2.58
_cell_volume 960.0(5)
_computing_cell_refinement 'Bruker SMART'
_computing_data_collection 'Bruker SMART'
_computing_data_reduction 'Bruker SHELXTL'
_computing_molecular_graphics 'Bruker SHELXTL'
_computing_publication_material 'Bruker SHELXTL'
_computing_structure_refinement 'SHELXL-97 (Sheldrick, 1997)'
_computing_structure_solution 'SHELXS-97 (Sheldrick, 1990)'
_diffrn_ambient_temperature 100(2)
_diffrn_measured_fraction_theta_full 0.909
_diffrn_measured_fraction_theta_max 0.909
_diffrn_measurement_device_type 'CCD area detector'
_diffrn_measurement_method 'phi and omega scans'
_diffrn_radiation_monochromator graphite
_diffrn_radiation_source 'fine-focus sealed tube'
_diffrn_radiation_type MoK\a
_diffrn_radiation_wavelength 0.71073
_diffrn_reflns_av_R_equivalents 0.0404
_diffrn_reflns_av_sigmaI/netI 0.1896
_diffrn_reflns_limit_h_max 8
_diffrn_reflns_limit_h_min -9
_diffrn_reflns_limit_k_max 9
_diffrn_reflns_limit_k_min -14
_diffrn_reflns_limit_l_max 17
_diffrn_reflns_limit_l_min -13
_diffrn_reflns_number 5963
_diffrn_reflns_theta_full 28.28
_diffrn_reflns_theta_max 28.28
_diffrn_reflns_theta_min 1.63
_diffrn_standards_decay_% 0
_exptl_absorpt_coefficient_mu 0.096
_exptl_absorpt_correction_T_max 1.000
_exptl_absorpt_correction_T_min 0.877
_exptl_absorpt_correction_type multi-scan
_exptl_absorpt_process_details Sadabs(Bruker)
_exptl_crystal_colour orange
_exptl_crystal_density_diffrn 1.361
_exptl_crystal_description plate
_exptl_crystal_F_000 414
_exptl_crystal_size_max .3
_exptl_crystal_size_mid .1
_exptl_crystal_size_min .1
_refine_diff_density_max 0.175
_refine_diff_density_min -0.175
_refine_diff_density_rms 0.043
_refine_ls_extinction_method none
_refine_ls_goodness_of_fit_ref 0.810
_refine_ls_hydrogen_treatment mixed
_refine_ls_matrix_type full
_refine_ls_number_parameters 276
_refine_ls_number_reflns 4337
_refine_ls_number_restraints 0
_refine_ls_restrained_S_all 0.810
_refine_ls_R_factor_all 0.1839
_refine_ls_R_factor_gt 0.0618
_refine_ls_shift/su_max 0.010
_refine_ls_shift/su_mean 0.001
_refine_ls_structure_factor_coef Fsqd
_refine_ls_weighting_details 'calc w=1/[\s^2^(Fo^2^)+(0.0357P)^2^+0.0000P] where P=(Fo^2^+2Fc^2^)/3'
_refine_ls_weighting_scheme calc
_refine_ls_wR_factor_gt 0.0951
_refine_ls_wR_factor_ref 0.1191
_reflns_number_gt 1503
_reflns_number_total 4337
_reflns_threshold_expression >2sigma(I)
_cod_data_source_file ja029342qsi20030211_052750.cif
_cod_data_source_block Me202
_cod_database_code 4113641

loop_
_symmetry_equiv_pos_as_xyz
'x, y, z'
'-x, -y, -z'

loop_
_atom_site_label
_atom_site_type_symbol
_atom_site_fract_x
_atom_site_fract_y
_atom_site_fract_z
_atom_site_U_iso_or_equiv
_atom_site_adp_type
_atom_site_occupancy
_atom_site_symmetry_multiplicity
_atom_site_calc_flag
_atom_site_refinement_flags
_atom_site_disorder_assembly
_atom_site_disorder_group
O1 O 0.0428(3) 0.21438(19) 0.42989(15) 0.0418(6) Uani 1 1 d . . .
O2 O 0.0947(3) 0.2004(2) 0.27182(17) 0.0528(7) Uani 1 1 d . . .
O3 O 0.6775(3) 0.3609(2) 0.19999(16) 0.0534(7) Uani 1 1 d . . .
O4 O 0.9134(3) 0.45500(19) 0.32744(14) 0.0403(6) Uani 1 1 d . . .
N1 N 0.4217(3) 0.3228(2) 0.70484(18) 0.0335(7) Uani 1 1 d . . .
N2 N 0.3284(3) 0.3001(2) 0.59648(18) 0.0322(7) Uani 1 1 d . . .
H2N H 0.2033 0.2725 0.5760 0.039 Uiso 1 1 calc R . .
N3 N 0.1501(4) 0.2311(2) 0.3683(2) 0.0375(7) Uani 1 1 d . . .
N4 N 0.7513(4) 0.3965(2) 0.2944(2) 0.0370(7) Uani 1 1 d . . .
C1 C 0.2332(5) 0.1673(3) 0.9673(3) 0.0461(9) Uani 1 1 d . . .
C2 C 0.1542(6) 0.0499(4) 0.9081(3) 0.0510(13) Uani 0.829(3) 1 d P A 1
H2 H 0.0285 0.0122 0.9071 0.061 Uiso 0.829(3) 1 calc PR A 1
C3 C 0.2756(6) 0.0008(4) 0.8558(3) 0.0501(13) Uani 0.829(3) 1 d P A 1
H3 H 0.2466 -0.0752 0.8132 0.060 Uiso 0.829(3) 1 calc PR A 1
C4 C 0.4633(5) 0.0796(3) 0.8720(3) 0.0414(11) Uani 0.829(3) 1 d P A 1
H4A H 0.4830 0.1020 0.8025 0.050 Uiso 0.829(3) 1 calc PR A 1
H4B H 0.5787 0.0372 0.9097 0.050 Uiso 0.829(3) 1 calc PR A 1
C2' C 0.259(3) 0.1443(15) 1.0611(14) 0.032(5) Uiso 0.171(3) 1 d P A 2
H2' H 0.1598 0.1299 1.0980 0.038 Uiso 0.171(3) 1 calc PR A 2
C3' C 0.445(4) 0.144(3) 1.099(2) 0.131(11) Uiso 0.171(3) 1 d P A 2
H3' H 0.5047 0.1230 1.1691 0.157 Uiso 0.171(3) 1 calc PR A 2
C4' C 0.565(2) 0.1793(15) 1.0215(12) 0.029(5) Uiso 0.171(3) 1 d P A 2
H4'1 H 0.6468 0.2569 1.0479 0.035 Uiso 0.171(3) 1 calc PR A 2
H4'2 H 0.6511 0.1143 1.0096 0.035 Uiso 0.171(3) 1 calc PR A 2
C5 C 0.4348(5) 0.1912(3) 0.9395(3) 0.0426(9) Uani 1 1 d . A .
C6 C 0.4205(4) 0.3148(3) 0.8871(2) 0.0381(9) Uani 1 1 d . . .
H6 H 0.5535 0.3596 0.8998 0.046 Uiso 1 1 calc R A .
C7 C 0.2899(4) 0.3811(3) 0.9483(2) 0.0441(9) Uani 1 1 d . A .
H7A H 0.3623 0.4042 1.0240 0.053 Uiso 1 1 calc R . .
H7B H 0.2411 0.4553 0.9141 0.053 Uiso 1 1 calc R . .
C8 C 0.1198(4) 0.2839(3) 0.9398(2) 0.0414(9) Uani 1 1 d . A .
C9 C -0.0046(5) 0.3134(3) 1.0172(2) 0.0630(11) Uani 1 1 d . . .
H9A H -0.0791 0.3844 0.9954 0.095 Uiso 1 1 calc R A .
H9B H 0.0819 0.3319 1.0897 0.095 Uiso 1 1 calc R . .
H9C H -0.0968 0.2429 1.0163 0.095 Uiso 1 1 calc R . .
C10 C -0.0070(4) 0.2750(3) 0.8246(2) 0.0525(10) Uani 1 1 d . . .
H10A H -0.0701 0.3530 0.8119 0.063 Uiso 1 1 calc R A .
H10B H -0.1138 0.2096 0.8161 0.063 Uiso 1 1 calc R . .
C11 C 0.1029(4) 0.2486(3) 0.7384(2) 0.0459(10) Uani 1 1 d . A .
H11A H 0.0970 0.1590 0.7216 0.055 Uiso 1 1 calc R . .
H11B H 0.0340 0.2847 0.6723 0.055 Uiso 1 1 calc R . .
C12 C 0.3160(4) 0.2978(3) 0.7702(2) 0.0350(8) Uani 1 1 d . A .
C13 C 0.4282(4) 0.3201(3) 0.5226(2) 0.0308(8) Uani 1 1 d . . .
C14 C 0.6244(4) 0.3738(3) 0.5545(2) 0.0299(8) Uani 1 1 d . . .
H14 H 0.6852 0.3934 0.6286 0.036 Uiso 1 1 calc R . .
C15 C 0.7278(4) 0.3981(3) 0.4824(2) 0.0305(8) Uani 1 1 d . . .
H15 H 0.8592 0.4344 0.5061 0.037 Uiso 1 1 calc R . .
C16 C 0.6405(4) 0.3693(3) 0.3726(2) 0.0311(8) Uani 1 1 d . . .
C17 C 0.4531(4) 0.3155(3) 0.3375(2) 0.0316(8) Uani 1 1 d . . .
H17 H 0.3958 0.2947 0.2632 0.038 Uiso 1 1 calc R . .
C18 C 0.3470(4) 0.2914(3) 0.4114(2) 0.0297(8) Uani 1 1 d . . .
C1S C 0.6031(6) 1.0181(3) 0.6058(3) 0.0587(11) Uani 1 1 d . . .
H1S H 0.6747 1.0306 0.6791 0.070 Uiso 1 1 calc R . .
C2S C 0.4045(6) 0.9797(3) 0.5784(3) 0.0575(10) Uani 1 1 d . . .
H2S H 0.3393 0.9660 0.6329 0.069 Uiso 1 1 calc R . .
C3S C 0.3025(5) 0.9616(3) 0.4736(4) 0.0563(11) Uani 1 1 d . . .
H3S H 0.1661 0.9350 0.4548 0.068 Uiso 1 1 calc R . .

loop_
_atom_site_aniso_label
_atom_site_aniso_U_11
_atom_site_aniso_U_22
_atom_site_aniso_U_33
_atom_site_aniso_U_23
_atom_site_aniso_U_13
_atom_site_aniso_U_12
O1 0.0300(13) 0.0522(17) 0.0462(14) 0.0095(12) 0.0145(11) 0.0018(11)
O2 0.0401(14) 0.0739(19) 0.0362(14) -0.0005(12) -0.0003(11) -0.0106(13)
O3 0.0505(15) 0.077(2) 0.0295(13) 0.0013(13) 0.0082(11) -0.0037(14)
O4 0.0315(13) 0.0441(16) 0.0455(14) 0.0057(11) 0.0109(10) -0.0029(12)
N1 0.0348(16) 0.0395(19) 0.0271(15) 0.0029(13) 0.0088(13) 0.0077(13)
N2 0.0237(15) 0.0370(18) 0.0372(16) 0.0083(13) 0.0089(13) 0.0042(13)
N3 0.0328(17) 0.0391(19) 0.0372(17) 0.0038(14) 0.0021(14) 0.0048(14)
N4 0.0318(17) 0.040(2) 0.0391(18) 0.0057(14) 0.0086(14) 0.0031(15)
C1 0.048(2) 0.048(3) 0.049(2) 0.0088(19) 0.0225(18) 0.005(2)
C2 0.047(3) 0.046(3) 0.055(3) 0.002(2) 0.009(2) -0.008(2)
C3 0.055(3) 0.040(3) 0.048(3) 0.002(2) 0.003(2) -0.007(3)
C4 0.050(3) 0.040(3) 0.032(2) 0.001(2) 0.0061(19) 0.012(2)
C5 0.044(2) 0.048(3) 0.041(2) 0.0106(19) 0.0173(17) 0.0143(18)
C6 0.036(2) 0.047(2) 0.0308(19) 0.0036(17) 0.0072(15) 0.0058(17)
C7 0.049(2) 0.043(2) 0.042(2) 0.0080(17) 0.0124(16) 0.0153(19)
C8 0.036(2) 0.056(3) 0.035(2) 0.0058(17) 0.0125(16) 0.0148(19)
C9 0.055(2) 0.089(3) 0.054(2) 0.011(2) 0.0267(19) 0.026(2)
C10 0.039(2) 0.075(3) 0.048(2) 0.012(2) 0.0147(17) 0.014(2)
C11 0.034(2) 0.064(3) 0.040(2) 0.0169(18) 0.0081(16) 0.0035(19)
C12 0.036(2) 0.034(2) 0.039(2) 0.0085(16) 0.0142(17) 0.0138(17)
C13 0.0290(19) 0.025(2) 0.039(2) 0.0046(16) 0.0070(16) 0.0095(16)
C14 0.032(2) 0.027(2) 0.0304(18) 0.0010(15) 0.0071(15) 0.0055(16)
C15 0.0240(18) 0.026(2) 0.039(2) 0.0030(16) 0.0040(15) 0.0033(16)
C16 0.0298(19) 0.033(2) 0.0335(19) 0.0059(16) 0.0127(15) 0.0041(16)
C17 0.0326(19) 0.031(2) 0.0285(18) 0.0017(15) 0.0035(15) 0.0050(16)
C18 0.0209(17) 0.031(2) 0.0340(19) 0.0010(16) 0.0026(15) 0.0005(15)
C1S 0.059(3) 0.046(3) 0.064(3) -0.006(2) 0.005(2) 0.013(2)
C2S 0.073(3) 0.038(3) 0.065(3) 0.000(2) 0.027(2) 0.010(2)
C3S 0.049(2) 0.039(3) 0.083(3) -0.006(2) 0.023(3) 0.006(2)

loop_
_atom_type_symbol
_atom_type_description
_atom_type_scat_dispersion_real
_atom_type_scat_dispersion_imag
_atom_type_scat_source
C C 0.0033 0.0016 'International Tables Vol C Tables 4.2.6.8 and 6.1.1.4'
H H 0.0000 0.0000 'International Tables Vol C Tables 4.2.6.8 and 6.1.1.4'
N N 0.0061 0.0033 'International Tables Vol C Tables 4.2.6.8 and 6.1.1.4'
O O 0.0106 0.0060 'International Tables Vol C Tables 4.2.6.8 and 6.1.1.4'

loop_
_geom_angle_atom_site_label_1
_geom_angle_atom_site_label_2
_geom_angle_atom_site_label_3
_geom_angle
_geom_angle_site_symmetry_3
C12 N1 N2 116.1(2) .
C13 N2 N1 120.4(2) .
O2 N3 O1 122.4(3) .
O2 N3 C18 118.4(3) .
O1 N3 C18 119.2(2) .
O3 N4 O4 123.8(3) .
O3 N4 C16 118.3(3) .
O4 N4 C16 117.9(2) .
C2' C1 C2 102.7(8) .
C2' C1 C8 113.8(9) .
C2 C1 C8 119.7(3) .
C2' C1 C5 111.0(9) .
C2 C1 C5 103.6(3) .
C8 C1 C5 105.6(3) .
C3 C2 C1 113.3(4) .
C2 C3 C4 111.9(4) .
C3 C4 C5 104.1(3) .
C1 C2' C3' 106(2) .
C2' C3' C4' 114(3) .
C5 C4' C3' 102.2(17) .
C4' C5 C4 99.1(8) .
C4' C5 C6 120.7(8) .
C4 C5 C6 117.2(3) .
C4' C5 C1 106.6(8) .
C4 C5 C1 107.0(3) .
C6 C5 C1 105.3(3) .
C12 C6 C7 109.4(3) .
C12 C6 C5 111.8(3) .
C7 C6 C5 100.4(2) .
C8 C7 C6 102.3(3) .
C9 C8 C10 110.3(3) .
C9 C8 C7 113.1(3) .
C10 C8 C7 107.0(3) .
C9 C8 C1 111.6(3) .
C10 C8 C1 112.8(3) .
C7 C8 C1 101.8(2) .
C8 C10 C11 115.4(3) .
C12 C11 C10 113.9(3) .
N1 C12 C6 116.0(3) .
N1 C12 C11 125.7(3) .
C6 C12 C11 118.2(3) .
N2 C13 C18 123.5(3) .
N2 C13 C14 120.2(3) .
C18 C13 C14 116.3(3) .
C15 C14 C13 121.9(3) .
C14 C15 C16 119.8(3) .
C17 C16 C15 120.8(3) .
C17 C16 N4 119.3(3) .
C15 C16 N4 119.9(3) .
C16 C17 C18 119.3(3) .
C17 C18 C13 121.8(3) .
C17 C18 N3 116.3(3) .
C13 C18 N3 121.9(3) .
C2S C1S C3S 119.9(3) 2_676
C3S C2S C1S 120.0(3) .
C2S C3S C1S 120.1(3) 2_676

loop_
_geom_bond_atom_site_label_1
_geom_bond_atom_site_label_2
_geom_bond_distance
_geom_bond_site_symmetry_2
O1 N3 1.244(3) .
O2 N3 1.227(3) .
O3 N4 1.226(3) .
O4 N4 1.234(3) .
N1 C12 1.293(3) .
N1 N2 1.387(3) .
N2 C13 1.345(3) .
N3 C18 1.455(3) .
N4 C16 1.463(3) .
C1 C2' 1.228(17) .
C1 C2 1.459(5) .
C1 C8 1.558(4) .
C1 C5 1.559(4) .
C2 C3 1.330(5) .
C3 C4 1.497(5) .
C4 C5 1.509(4) .
C2' C3' 1.28(3) .
C3' C4' 1.52(3) .
C4' C5 1.230(15) .
C5 C6 1.557(4) .
C6 C12 1.497(4) .
C6 C7 1.537(4) .
C7 C8 1.535(4) .
C8 C9 1.518(4) .
C8 C10 1.522(4) .
C10 C11 1.531(4) .
C11 C12 1.505(4) .
C13 C18 1.413(4) .
C13 C14 1.415(4) .
C14 C15 1.352(4) .
C15 C16 1.403(4) .
C16 C17 1.364(3) .
C17 C18 1.384(4) .
C1S C2S 1.382(4) .
C1S C3S 1.381(4) 2_676
C2S C3S 1.358(4) .
C3S C1S 1.381(4) 2_676

loop_
_geom_torsion_atom_site_label_1
_geom_torsion_atom_site_label_2
_geom_torsion_atom_site_label_3
_geom_torsion_atom_site_label_4
_geom_torsion
_geom_torsion_site_symmetry_1
_geom_torsion_site_symmetry_4
C12 N1 N2 C13 -178.1(3) . .
C2' C1 C2 C3 -113.2(9) . .
C8 C1 C2 C3 119.6(4) . .
C5 C1 C2 C3 2.4(4) . .
C1 C2 C3 C4 0.2(5) . .
C2 C3 C4 C5 -2.9(4) . .
C2 C1 C2' C3' 107.4(18) . .
C8 C1 C2' C3' -121.7(18) . .
C5 C1 C2' C3' -3(2) . .
C1 C2' C3' C4' 4(3) . .
C2' C3' C4' C5 -4(3) . .
C3' C4' C5 C4 -108.9(14) . .
C3' C4' C5 C6 121.8(14) . .
C3' C4' C5 C1 2.0(16) . .
C3 C4 C5 C4' 114.8(8) . .
C3 C4 C5 C6 -113.7(3) . .
C3 C4 C5 C1 4.2(4) . .
C2' C1 C5 C4' 0.3(12) . .
C2 C1 C5 C4' -109.3(9) . .
C8 C1 C5 C4' 124.0(9) . .
C2' C1 C5 C4 105.5(9) . .
C2 C1 C5 C4 -4.1(4) . .
C8 C1 C5 C4 -130.7(3) . .
C2' C1 C5 C6 -129.0(9) . .
C2 C1 C5 C6 121.3(3) . .
C8 C1 C5 C6 -5.3(3) . .
C4' C5 C6 C12 156.2(9) . .
C4 C5 C6 C12 35.5(4) . .
C1 C5 C6 C12 -83.3(3) . .
C4' C5 C6 C7 -87.8(9) . .
C4 C5 C6 C7 151.4(3) . .
C1 C5 C6 C7 32.6(3) . .
C12 C6 C7 C8 69.1(3) . .
C5 C6 C7 C8 -48.6(3) . .
C6 C7 C8 C9 165.4(3) . .
C6 C7 C8 C10 -72.9(3) . .
C6 C7 C8 C1 45.6(3) . .
C2' C1 C8 C9 -23.2(9) . .
C2 C1 C8 C9 98.7(4) . .
C5 C1 C8 C9 -145.2(3) . .
C2' C1 C8 C10 -148.0(9) . .
C2 C1 C8 C10 -26.1(4) . .
C5 C1 C8 C10 90.0(3) . .
C2' C1 C8 C7 97.7(9) . .
C2 C1 C8 C7 -140.4(3) . .
C5 C1 C8 C7 -24.3(3) . .
C9 C8 C10 C11 178.6(3) . .
C7 C8 C10 C11 55.2(4) . .
C1 C8 C10 C11 -55.9(4) . .
C8 C10 C11 C12 -30.0(4) . .
N2 N1 C12 C6 176.3(3) . .
N2 N1 C12 C11 -1.0(4) . .
C7 C6 C12 N1 135.3(3) . .
C5 C6 C12 N1 -114.4(3) . .
C7 C6 C12 C11 -47.3(4) . .
C5 C6 C12 C11 63.1(4) . .
C10 C11 C12 N1 -156.7(3) . .
C10 C11 C12 C6 26.1(4) . .
N1 N2 C13 C18 175.6(3) . .
N1 N2 C13 C14 -5.1(4) . .
N2 C13 C14 C15 -178.4(3) . .
C18 C13 C14 C15 0.9(4) . .
C13 C14 C15 C16 -0.2(4) . .
C14 C15 C16 C17 -0.9(5) . .
C14 C15 C16 N4 179.4(3) . .
O3 N4 C16 C17 -5.8(4) . .
O4 N4 C16 C17 173.6(3) . .
O3 N4 C16 C15 173.9(3) . .
O4 N4 C16 C15 -6.7(4) . .
C15 C16 C17 C18 1.3(5) . .
N4 C16 C17 C18 -179.0(3) . .
C16 C17 C18 C13 -0.6(5) . .
C16 C17 C18 N3 -178.5(3) . .
N2 C13 C18 C17 178.8(3) . .
C14 C13 C18 C17 -0.5(4) . .
N2 C13 C18 N3 -3.4(4) . .
C14 C13 C18 N3 177.3(3) . .
O2 N3 C18 C17 3.4(4) . .
O1 N3 C18 C17 -175.3(3) . .
O2 N3 C18 C13 -174.5(3) . .
O1 N3 C18 C13 6.8(4) . .
C3S C1S C2S C3S 0.2(6) 2_676 .
C1S C2S C3S C1S -0.2(6) . 2_676
